data_2107493
loop_
_publ_author_name
'Cvetkovski, Aleksandar'
'Bertolasi, Valerio'
'Ferretti, Valeria'

_publ_section_title
;
 Supramolecular hydrogen-bonding patterns of co-crystals containing the
 active pharmaceutical ingredient (API) phloroglucinol and
 <i>N</i>-heterocycles
;
_journal_issue 3
_journal_name_full 'Acta Crystallographica Section B'
_journal_page_first 326
_journal_page_last 334
_journal_paper_doi 10.1107/S2052520616004406
_journal_volume 72
_journal_year 2016
_chemical_formula_moiety 'C6 H6 O3, 3(C6 H8 N2 O)'
_chemical_formula_sum 'C24 H30 N6 O6'
_chemical_formula_weight 498.54
_chemical_name_systematic
;
Phloroglucinol tris(2,4-dimethyl-6-hydroxy-pyrimidine)
;
_space_group_IT_number 2
_symmetry_cell_setting triclinic
_symmetry_space_group_name_Hall '-P 1'
_symmetry_space_group_name_H-M 'P -1'
_atom_sites_solution_hydrogens geom
_atom_sites_solution_primary direct
_atom_sites_solution_secondary difmap
_audit_creation_method SHELXL-2014/7
_cell_angle_alpha 112.6081(11)
_cell_angle_beta 95.5610(9)
_cell_angle_gamma 93.5410(9)
_cell_formula_units_Z 2
_cell_length_a 7.7212(2)
_cell_length_b 12.4488(2)
_cell_length_c 14.2673(3)
_cell_measurement_reflns_used 9568
_cell_measurement_temperature 295
_cell_measurement_theta_max 28.0
_cell_measurement_theta_min 3.0
_cell_volume 1252.69(5)
_computing_cell_refinement 'DENZO-SMN (Otwinowski & Minor, 1997)'
_computing_data_collection 'Kappa CCD server software (Nonius, 1997)'
_computing_data_reduction 'DENZO-SMN (Otwinowski & Minor, 1997)'
_computing_molecular_graphics 'ORTEPIII (Burnett & Johnson, 1996)'
_computing_publication_material
;
SHELXL-2014/7 (Sheldrick, 2014); WINGX (Farrugia, 1999)
;
_computing_structure_refinement 'SHELXL-2014/7 (Sheldrick, 2014)'
_computing_structure_solution 'SIR97 (Altomare et al.,1999)'
_diffrn_ambient_temperature 295
_diffrn_measured_fraction_theta_full 0.988
_diffrn_measured_fraction_theta_max 0.988
_diffrn_measurement_device_type 'Nonius Kappa CCD'
_diffrn_measurement_method '\f scans and \w scans'
_diffrn_radiation_monochromator graphite
_diffrn_radiation_source 'fine-focus sealed tube'
_diffrn_radiation_type MoK\a
_diffrn_radiation_wavelength 0.71073
_diffrn_reflns_av_R_equivalents 0.0233
_diffrn_reflns_av_sigmaI/netI 0.0399
_diffrn_reflns_limit_h_max 8
_diffrn_reflns_limit_h_min -10
_diffrn_reflns_limit_k_max 16
_diffrn_reflns_limit_k_min -16
_diffrn_reflns_limit_l_max 18
_diffrn_reflns_limit_l_min -18
_diffrn_reflns_number 9568
_diffrn_reflns_theta_full 28.00
_diffrn_reflns_theta_max 28.00
_diffrn_reflns_theta_min 5.28
_exptl_absorpt_coefficient_mu 0.097
_exptl_absorpt_correction_type none
_exptl_crystal_colour colourless
_exptl_crystal_density_diffrn 1.322
_exptl_crystal_density_method 'not measured'
_exptl_crystal_description plate
_exptl_crystal_F_000 528
_exptl_crystal_size_max 0.35
_exptl_crystal_size_mid 0.17
_exptl_crystal_size_min 0.11
_refine_diff_density_max 0.316
_refine_diff_density_min -0.367
_refine_ls_extinction_method none
_refine_ls_goodness_of_fit_ref 1.005
_refine_ls_hydrogen_treatment mixed
_refine_ls_matrix_type full
_refine_ls_number_parameters 373
_refine_ls_number_reflns 5979
_refine_ls_number_restraints 0
_refine_ls_restrained_S_all 1.005
_refine_ls_R_factor_all 0.0847
_refine_ls_R_factor_gt 0.0609
_refine_ls_shift/su_max 0.000
_refine_ls_shift/su_mean 0.000
_refine_ls_structure_factor_coef Fsqd
_refine_ls_weighting_details 'calc w=1/[\s^2^(Fo^2^)+(0.1393P)^2^+0.3023P] where P=(Fo^2^+2Fc^2^)/3'
_refine_ls_weighting_scheme calc
_refine_ls_wR_factor_gt 0.1890
_refine_ls_wR_factor_ref 0.2222
_reflns_number_gt 4293
_reflns_number_total 5979
_reflns_threshold_expression I>2sigma(I)
_cod_data_source_file ao5010sup1.cif
_cod_data_source_block comp2
_cod_depositor_comments 'Adding full bibliography for 2107492--2107496.cif.'
_cod_original_cell_volume 1252.65(5)
_cod_database_code 2107493
_cod_database_fobs_code 2107493

loop_
_symmetry_equiv_pos_as_xyz
'x, y, z'
'-x, -y, -z'

loop_
_atom_site_type_symbol
_atom_site_label
_atom_site_fract_x
_atom_site_fract_y
_atom_site_fract_z
_atom_site_U_iso_or_equiv
_atom_site_adp_type
_atom_site_calc_flag
_atom_site_refinement_flags
_atom_site_occupancy
_atom_site_symmetry_multiplicity
O O1 0.3756(3) 0.58303(16) 0.13070(14) 0.0659(5) Uani d . 1 1
O O2 0.2271(3) 0.44957(16) 0.39002(13) 0.0633(5) Uani d . 1 1
O O3 0.4759(3) 0.20061(14) 0.11112(15) 0.0657(5) Uani d . 1 1
O O5 -0.31766(19) 0.85627(13) 0.61130(11) 0.0516(4) Uani d . 1 1
O O4 -0.1973(2) 0.94382(14) 0.41276(12) 0.0591(4) Uani d . 1 1
O O6 1.05781(19) -0.03254(15) -0.20524(12) 0.0614(5) Uani d . 1 1
N N1 0.1452(2) 0.75058(14) 0.23877(13) 0.0471(4) Uani d . 1 1
N N2 0.0785(2) 0.89774(14) 0.38674(13) 0.0439(4) Uani d . 1 1
N N3 0.0287(2) 0.64036(14) 0.46303(12) 0.0435(4) Uani d . 1 1
N N4 -0.0429(2) 0.80137(14) 0.59886(12) 0.0424(4) Uani d . 1 1
N N5 0.7041(2) 0.14725(14) -0.03188(12) 0.0452(4) Uani d . 1 1
N N6 0.7788(2) 0.00704(13) -0.18109(12) 0.0401(4) Uani d . 1 1
C C1 0.3678(3) 0.49968(18) 0.17148(15) 0.0441(4) Uani d . 1 1
C C2 0.2999(3) 0.52093(17) 0.26300(14) 0.0434(4) Uani d . 1 1
C C3 0.2947(3) 0.43446(17) 0.30176(14) 0.0427(4) Uani d . 1 1
C C4 0.3587(3) 0.32860(18) 0.25095(15) 0.0457(4) Uani d . 1 1
C C5 0.4239(2) 0.30866(17) 0.15904(15) 0.0438(4) Uani d . 1 1
C C6 0.4309(3) 0.39410(18) 0.11860(15) 0.0448(4) Uani d . 1 1
C C7 -0.0317(3) 0.72478(18) 0.20485(15) 0.0486(5) Uani d . 1 1
C C8 -0.1532(3) 0.78579(19) 0.25974(16) 0.0515(5) Uani d . 1 1
C C9 -0.1001(3) 0.88044(17) 0.35615(16) 0.0450(4) Uani d . 1 1
C C10 0.1936(3) 0.83405(17) 0.32857(15) 0.0432(4) Uani d . 1 1
C C11 -0.0821(4) 0.6227(2) 0.10418(19) 0.0712(7) Uani d . 1 1
H H111 -0.0300 0.5556 0.1065 0.085 Uiso calc R 1 1
H H112 -0.0415 0.6417 0.0503 0.085 Uiso calc R 1 1
H H113 -0.2072 0.6056 0.0914 0.085 Uiso calc R 1 1
C C12 0.3820(3) 0.8645(2) 0.3735(2) 0.0615(6) Uani d . 1 1
H H121 0.4183 0.8069 0.3985 0.074 Uiso calc R 1 1
H H122 0.3969 0.9401 0.4291 0.074 Uiso calc R 1 1
H H123 0.4519 0.8662 0.3219 0.074 Uiso calc R 1 1
C C13 -0.1436(3) 0.62262(16) 0.41987(14) 0.0426(4) Uani d . 1 1
C C14 -0.2646(3) 0.69276(18) 0.46437(15) 0.0455(4) Uani d . 1 1
C C15 -0.2182(2) 0.78834(16) 0.56096(14) 0.0403(4) Uani d . 1 1
C C16 0.0728(2) 0.72874(16) 0.55078(14) 0.0420(4) Uani d . 1 1
C C17 -0.1876(4) 0.5183(2) 0.32066(17) 0.0628(6) Uani d . 1 1
H H171 -0.0962 0.5142 0.2787 0.075 Uiso calc R 1 1
H H172 -0.2962 0.5254 0.2856 0.075 Uiso calc R 1 1
H H173 -0.1988 0.4485 0.3341 0.075 Uiso calc R 1 1
C C18 0.2571(3) 0.7547(2) 0.60246(19) 0.0648(7) Uani d . 1 1
H H181 0.3327 0.7729 0.5598 0.078 Uiso calc R 1 1
H H182 0.2921 0.6877 0.6140 0.078 Uiso calc R 1 1
H H183 0.2649 0.8204 0.6669 0.078 Uiso calc R 1 1
C C19 0.9564(2) 0.02541(17) -0.14786(15) 0.0441(4) Uani d . 1 1
C C20 0.6599(2) 0.06603(16) -0.12357(14) 0.0412(4) Uani d . 1 1
C C21 0.8792(3) 0.17125(18) 0.00618(15) 0.0489(5) Uani d . 1 1
C C22 1.0040(3) 0.1136(2) -0.04741(16) 0.0528(5) Uani d . 1 1
C C23 0.9210(4) 0.2666(3) 0.11063(19) 0.0732(8) Uani d . 1 1
H H231 0.8321 0.3192 0.1219 0.088 Uiso calc R 1 1
H H232 1.0324 0.3087 0.1160 0.088 Uiso calc R 1 1
H H233 0.9252 0.2331 0.1611 0.088 Uiso calc R 1 1
C C24 0.4717(3) 0.0345(2) -0.16750(19) 0.0588(6) Uani d . 1 1
H H241 0.4049 0.0954 -0.1296 0.071 Uiso calc R 1 1
H H242 0.4299 -0.0376 -0.1634 0.071 Uiso calc R 1 1
H H243 0.4590 0.0253 -0.2379 0.071 Uiso calc R 1 1
H H1 0.481(3) 0.375(2) 0.056(2) 0.057(7) Uiso d . 1 1
H H2 0.356(4) 0.269(3) 0.278(2) 0.077(8) Uiso d . 1 1
H H3 0.257(3) 0.593(3) 0.297(2) 0.062(7) Uiso d . 1 1
H H4 -0.272(4) 0.768(3) 0.237(2) 0.068(8) Uiso d . 1 1
H H5 -0.382(4) 0.681(2) 0.433(2) 0.067(8) Uiso d . 1 1
H H6 1.124(4) 0.129(2) -0.021(2) 0.069(8) Uiso d . 1 1
H H1O 0.534(4) 0.198(3) 0.066(3) 0.080(10) Uiso d . 1 1
H H2O 0.185(4) 0.509(3) 0.411(2) 0.072(9) Uiso d . 1 1
H H3O 0.325(4) 0.638(3) 0.165(2) 0.073(9) Uiso d . 1 1
H H1N 0.121(4) 0.955(3) 0.460(2) 0.064(7) Uiso d . 1 1
H H2N 0.740(3) -0.048(2) -0.250(2) 0.058(7) Uiso d . 1 1
H H3N -0.012(3) 0.857(3) 0.662(2) 0.061(7) Uiso d . 1 1

loop_
_atom_site_aniso_label
_atom_site_aniso_U_11
_atom_site_aniso_U_22
_atom_site_aniso_U_33
_atom_site_aniso_U_12
_atom_site_aniso_U_13
_atom_site_aniso_U_23
O1 0.0904(13) 0.0608(10) 0.0659(10) 0.0381(9) 0.0425(10) 0.0341(9)
O2 0.0927(13) 0.0593(10) 0.0500(9) 0.0382(9) 0.0377(8) 0.0238(8)
O3 0.0809(12) 0.0445(8) 0.0735(11) 0.0280(8) 0.0457(10) 0.0138(8)
O5 0.0461(8) 0.0515(8) 0.0454(8) 0.0169(6) 0.0131(6) 0.0028(6)
O4 0.0444(8) 0.0574(9) 0.0559(9) 0.0142(7) 0.0135(7) -0.0021(7)
O6 0.0392(8) 0.0650(10) 0.0512(8) 0.0093(7) 0.0135(6) -0.0109(7)
N1 0.0607(10) 0.0380(8) 0.0437(9) 0.0204(7) 0.0197(8) 0.0118(7)
N2 0.0435(9) 0.0377(8) 0.0418(8) 0.0100(6) 0.0117(7) 0.0040(7)
N3 0.0438(9) 0.0402(8) 0.0367(8) 0.0093(6) 0.0130(6) 0.0019(6)
N4 0.0408(8) 0.0373(8) 0.0359(8) 0.0052(6) 0.0117(6) -0.0019(6)
N5 0.0440(9) 0.0402(8) 0.0399(8) 0.0097(6) 0.0137(7) 0.0004(7)
N6 0.0373(8) 0.0335(7) 0.0369(8) 0.0056(6) 0.0099(6) -0.0012(6)
C1 0.0435(10) 0.0466(10) 0.0419(10) 0.0140(8) 0.0118(8) 0.0142(8)
C2 0.0488(10) 0.0387(9) 0.0381(9) 0.0182(8) 0.0131(8) 0.0063(7)
C3 0.0456(10) 0.0446(10) 0.0344(8) 0.0154(8) 0.0112(7) 0.0086(7)
C4 0.0490(11) 0.0418(10) 0.0453(10) 0.0167(8) 0.0145(8) 0.0125(8)
C5 0.0402(9) 0.0396(9) 0.0440(10) 0.0131(7) 0.0123(7) 0.0053(8)
C6 0.0441(10) 0.0484(11) 0.0367(9) 0.0158(8) 0.0143(8) 0.0074(8)
C7 0.0647(13) 0.0387(10) 0.0371(9) 0.0137(9) 0.0069(9) 0.0079(8)
C8 0.0520(12) 0.0466(11) 0.0440(11) 0.0104(9) 0.0026(9) 0.0050(9)
C9 0.0445(10) 0.0399(9) 0.0445(10) 0.0097(8) 0.0119(8) 0.0078(8)
C10 0.0480(10) 0.0372(9) 0.0451(10) 0.0146(8) 0.0157(8) 0.0131(8)
C11 0.098(2) 0.0546(14) 0.0437(12) 0.0178(13) 0.0032(12) 0.0001(10)
C12 0.0455(12) 0.0583(13) 0.0727(15) 0.0160(10) 0.0175(10) 0.0130(12)
C13 0.0491(10) 0.0376(9) 0.0325(8) 0.0041(7) 0.0084(7) 0.0036(7)
C14 0.0447(10) 0.0447(10) 0.0374(9) 0.0087(8) 0.0048(8) 0.0052(8)
C15 0.0417(9) 0.0382(9) 0.0365(9) 0.0092(7) 0.0121(7) 0.0073(7)
C16 0.0392(9) 0.0400(9) 0.0377(9) 0.0060(7) 0.0126(7) 0.0032(7)
C17 0.0672(15) 0.0515(12) 0.0443(11) 0.0060(11) 0.0030(10) -0.0078(10)
C18 0.0392(11) 0.0731(16) 0.0558(13) 0.0081(10) 0.0064(9) -0.0036(11)
C19 0.0375(9) 0.0401(9) 0.0413(9) 0.0049(7) 0.0111(7) -0.0002(8)
C20 0.0403(9) 0.0368(9) 0.0396(9) 0.0085(7) 0.0109(7) 0.0054(7)
C21 0.0468(11) 0.0445(10) 0.0387(9) 0.0031(8) 0.0079(8) -0.0022(8)
C22 0.0389(10) 0.0561(12) 0.0422(10) 0.0034(9) 0.0064(8) -0.0037(9)
C23 0.0616(14) 0.0729(16) 0.0469(12) 0.0034(12) 0.0073(10) -0.0175(11)
C24 0.0399(11) 0.0633(14) 0.0564(12) 0.0116(9) 0.0071(9) 0.0042(11)

loop_
_atom_type_symbol
_atom_type_description
_atom_type_scat_dispersion_real
_atom_type_scat_dispersion_imag
_atom_type_scat_source
C C 0.0033 0.0016 'International Tables Vol C Tables 4.2.6.8 and 6.1.1.4'
H H 0.0000 0.0000 'International Tables Vol C Tables 4.2.6.8 and 6.1.1.4'
O O 0.0106 0.0060 'International Tables Vol C Tables 4.2.6.8 and 6.1.1.4'
N N 0.0061 0.0033 'International Tables Vol C Tables 4.2.6.8 and 6.1.1.4'

loop_
_geom_angle_atom_site_label_1
_geom_angle_atom_site_label_2
_geom_angle_atom_site_label_3
_geom_angle
C1 O1 H3O 108(2)
C3 O2 H2O 112(2)
C5 O3 H1O 112(2)
C10 N1 C7 117.54(17)
C10 N2 C9 123.14(17)
C10 N2 H1N 119.5(16)
C9 N2 H1N 117.0(16)
C16 N3 C13 117.22(16)
C16 N4 C15 123.48(16)
C16 N4 H3N 121.0(18)
C15 N4 H3N 115.2(18)
C20 N5 C21 117.60(16)
C20 N6 C19 123.30(16)
C20 N6 H2N 119.2(16)
C19 N6 H2N 117.4(15)
O1 C1 C6 117.65(17)
O1 C1 C2 121.02(18)
C6 C1 C2 121.32(18)
C3 C2 C1 119.21(17)
C3 C2 H3 121.5(16)
C1 C2 H3 119.3(16)
O2 C3 C4 117.59(18)
O2 C3 C2 121.80(17)
C4 C3 C2 120.61(17)
C3 C4 C5 119.23(19)
C3 C4 H2 120.7(18)
C5 C4 H2 120.1(18)
O3 C5 C4 115.78(19)
O3 C5 C6 122.94(18)
C4 C5 C6 121.27(18)
C1 C6 C5 118.33(17)
C1 C6 H1 125.2(15)
C5 C6 H1 116.5(15)
C8 C7 N1 122.36(19)
C8 C7 C11 121.9(2)
N1 C7 C11 115.7(2)
C7 C8 C9 120.2(2)
C7 C8 H4 122.3(18)
C9 C8 H4 117.5(18)
O4 C9 N2 119.53(18)
O4 C9 C8 126.5(2)
N2 C9 C8 113.98(18)
N1 C10 N2 122.70(19)
N1 C10 C12 121.25(18)
N2 C10 C12 116.05(18)
C7 C11 H111 109.5
C7 C11 H112 109.5
H111 C11 H112 109.5
C7 C11 H113 109.5
H111 C11 H113 109.5
H112 C11 H113 109.5
C10 C12 H121 109.5
C10 C12 H122 109.5
H121 C12 H122 109.5
C10 C12 H123 109.5
H121 C12 H123 109.5
H122 C12 H123 109.5
C14 C13 N3 122.65(17)
C14 C13 C17 122.44(19)
N3 C13 C17 114.90(18)
C13 C14 C15 120.47(19)
C13 C14 H5 122.1(17)
C15 C14 H5 117.4(17)
O5 C15 N4 119.73(17)
O5 C15 C14 126.75(18)
N4 C15 C14 113.52(16)
N3 C16 N4 122.62(18)
N3 C16 C18 120.69(17)
N4 C16 C18 116.69(17)
C13 C17 H171 109.5
C13 C17 H172 109.5
H171 C17 H172 109.5
C13 C17 H173 109.5
H171 C17 H173 109.5
H172 C17 H173 109.5
C16 C18 H181 109.5
C16 C18 H182 109.5
H181 C18 H182 109.5
C16 C18 H183 109.5
H181 C18 H183 109.5
H182 C18 H183 109.5
O6 C19 N6 119.56(17)
O6 C19 C22 126.37(18)
N6 C19 C22 114.07(17)
N5 C20 N6 122.45(17)
N5 C20 C24 119.83(17)
N6 C20 C24 117.71(17)
C22 C21 N5 122.52(18)
C22 C21 C23 122.7(2)
N5 C21 C23 114.81(19)
C21 C22 C19 120.05(19)
C21 C22 H6 122.6(18)
C19 C22 H6 117.4(18)
C21 C23 H231 109.5
C21 C23 H232 109.5
H231 C23 H232 109.5
C21 C23 H233 109.5
H231 C23 H233 109.5
H232 C23 H233 109.5
C20 C24 H241 109.5
C20 C24 H242 109.5
H241 C24 H242 109.5
C20 C24 H243 109.5
H241 C24 H243 109.5
H242 C24 H243 109.5

loop_
_geom_bond_atom_site_label_1
_geom_bond_atom_site_label_2
_geom_bond_distance
O1 C1 1.372(2)
O1 H3O 0.82(3)
O2 C3 1.360(2)
O2 H2O 0.79(3)
O3 C5 1.360(2)
O3 H1O 0.81(3)
O5 C15 1.241(2)
O4 C9 1.241(2)
O6 C19 1.243(2)
N1 C10 1.303(3)
N1 C7 1.379(3)
N2 C10 1.353(2)
N2 C9 1.383(3)
N2 H1N 1.01(3)
N3 C16 1.306(2)
N3 C13 1.378(3)
N4 C16 1.352(2)
N4 C15 1.384(2)
N4 H3N 0.89(3)
N5 C20 1.305(2)
N5 C21 1.377(3)
N6 C20 1.350(2)
N6 C19 1.381(2)
N6 H2N 0.96(3)
C1 C6 1.387(3)
C1 C2 1.391(3)
C2 C3 1.387(3)
C2 H3 0.94(3)
C3 C4 1.386(3)
C4 C5 1.389(3)
C4 H2 0.95(3)
C5 C6 1.392(3)
C6 H1 0.96(3)
C7 C8 1.358(3)
C7 C11 1.502(3)
C8 C9 1.426(3)
C8 H4 0.92(3)
C10 C12 1.495(3)
C11 H111 0.9600
C11 H112 0.9600
C11 H113 0.9600
C12 H121 0.9600
C12 H122 0.9600
C12 H123 0.9600
C13 C14 1.352(3)
C13 C17 1.498(3)
C14 C15 1.426(3)
C14 H5 0.95(3)
C16 C18 1.493(3)
C17 H171 0.9600
C17 H172 0.9600
C17 H173 0.9600
C18 H181 0.9600
C18 H182 0.9600
C18 H183 0.9600
C19 C22 1.426(3)
C20 C24 1.491(3)
C21 C22 1.354(3)
C21 C23 1.494(3)
C22 H6 0.95(3)
C23 H231 0.9600
C23 H232 0.9600
C23 H233 0.9600
C24 H241 0.9600
C24 H242 0.9600
C24 H243 0.9600
